data_7043832
loop_
_publ_author_name
'Freitag, Benjamin'
'Fischer, Christian A.'
'Penafiel, Johanne'
'Ballmann, Gerd'
'Elsen, Holger'
'F\"arber, Christian'
'Piesik, Dirk F.'
'Harder, Sjoerd'

_publ_section_title
;
 Bora-amidinate as a cooperative ligand in group 2 metal catalysis
;
_journal_name_full 'Dalton Trans.'
_journal_paper_doi 10.1039/C7DT02136D
_journal_year 2017
_chemical_formula_sum 'C40 H67 B Ca N2 O4'
_chemical_formula_weight 690.85
_chemical_name_common (DIPP-NBN)Ca.(THF)4
_chemical_name_systematic
;
 ?
;
_space_group_IT_number 1
_symmetry_cell_setting triclinic
_symmetry_space_group_name_Hall 'P 1'
_symmetry_space_group_name_H-M 'P 1'
_atom_sites_solution_hydrogens geom
_atom_sites_solution_primary direct
_atom_sites_solution_secondary difmap
_audit_creation_method SHELXL-97
_audit_update_record
;
2017-05-22 deposited with the CCDC.
2017-07-18 downloaded from the CCDC.
;
_cell_angle_alpha 81.148(6)
_cell_angle_beta 66.376(6)
_cell_angle_gamma 74.572(6)
_cell_formula_units_Z 1
_cell_length_a 10.1263(10)
_cell_length_b 10.1718(9)
_cell_length_c 11.2367(10)
_cell_measurement_reflns_used 2658
_cell_measurement_temperature 173(2)
_cell_measurement_theta_max 23.77
_cell_measurement_theta_min 2.34
_cell_volume 1020.74(17)
_computing_structure_refinement 'SHELXL-97 (Sheldrick, 1997)'
_diffrn_ambient_temperature 173(2)
_diffrn_measured_fraction_theta_full 0.986
_diffrn_measured_fraction_theta_max 0.986
_diffrn_measurement_device_type 'BRUKER D8 KAPPA II'
_diffrn_radiation_monochromator graphite
_diffrn_radiation_source 'fine-focus sealed tube'
_diffrn_radiation_type MoK\a
_diffrn_radiation_wavelength 0.71073
_diffrn_reflns_av_R_equivalents 0.0730
_diffrn_reflns_av_sigmaI/netI 0.0963
_diffrn_reflns_limit_h_max 11
_diffrn_reflns_limit_h_min -11
_diffrn_reflns_limit_k_max 11
_diffrn_reflns_limit_k_min -11
_diffrn_reflns_limit_l_max 13
_diffrn_reflns_limit_l_min -13
_diffrn_reflns_number 17051
_diffrn_reflns_theta_full 24.81
_diffrn_reflns_theta_max 24.81
_diffrn_reflns_theta_min 1.98
_exptl_absorpt_coefficient_mu 0.193
_exptl_absorpt_correction_T_max 0.9810
_exptl_absorpt_correction_T_min 0.9810
_exptl_absorpt_correction_type multi-scan
_exptl_absorpt_process_details
;
SADABS-2008/1 - Bruker AXS Area detector 
scxaling and absorption correction 
;
_exptl_crystal_colour colorless
_exptl_crystal_density_diffrn 1.124
_exptl_crystal_density_method 'not measured'
_exptl_crystal_description block
_exptl_crystal_F_000 378
_exptl_crystal_size_max 0.10
_exptl_crystal_size_mid 0.10
_exptl_crystal_size_min 0.10
_refine_diff_density_max 0.770
_refine_diff_density_min -0.289
_refine_diff_density_rms 0.075
_refine_ls_abs_structure_details 'Flack H D (1983), Acta Cryst. A39, 876-881'
_refine_ls_abs_structure_Flack -0.01(5)
_refine_ls_extinction_coef 0.061(7)
_refine_ls_extinction_expression Fc^*^=kFc[1+0.001xFc^2^\l^3^/sin(2\q)]^-1/4^
_refine_ls_extinction_method SHELXL
_refine_ls_goodness_of_fit_ref 1.116
_refine_ls_hydrogen_treatment mixed
_refine_ls_matrix_type full
_refine_ls_number_parameters 446
_refine_ls_number_reflns 6562
_refine_ls_number_restraints 3
_refine_ls_restrained_S_all 1.116
_refine_ls_R_factor_all 0.0984
_refine_ls_R_factor_gt 0.0765
_refine_ls_shift/su_max 0.000
_refine_ls_shift/su_mean 0.000
_refine_ls_structure_factor_coef Fsqd
_refine_ls_weighting_details 'calc w=1/[\s^2^(Fo^2^)+(0.1000P)^2^+0.0000P] where P=(Fo^2^+2Fc^2^)/3'
_refine_ls_weighting_scheme calc
_refine_ls_wR_factor_gt 0.1811
_refine_ls_wR_factor_ref 0.1959
_reflns_number_gt 4976
_reflns_number_total 6562
_reflns_threshold_expression >2sigma(I)
_cod_data_source_file c7dt02136d2.cif
_cod_data_source_block hasj180
_cod_original_cell_volume 1020.74(16)
_cod_original_sg_symbol_H-M P1
_cod_database_code 7043832

loop_
_symmetry_equiv_pos_as_xyz
'x, y, z'

loop_
_atom_site_label
_atom_site_type_symbol
_atom_site_fract_x
_atom_site_fract_y
_atom_site_fract_z
_atom_site_U_iso_or_equiv
_atom_site_adp_type
_atom_site_occupancy
_atom_site_symmetry_multiplicity
_atom_site_calc_flag
_atom_site_refinement_flags
Ca1 Ca 0.24713(9) 0.19128(8) 0.34648(8) 0.0322(3) Uani 1 1 d .
B1 B 0.0753(7) 0.0274(6) 0.3513(6) 0.0306(13) Uani 1 1 d .
O1 O 0.0805(5) 0.3959(4) 0.4488(4) 0.0524(11) Uani 1 1 d .
O2 O 0.5040(4) 0.0766(4) 0.2460(4) 0.0440(10) Uani 1 1 d .
O3 O 0.3477(5) 0.3521(4) 0.1638(4) 0.0494(11) Uani 1 1 d .
O4 O 0.3298(4) 0.2091(4) 0.5191(4) 0.0450(10) Uani 1 1 d .
N1 N 0.1114(5) 0.1291(4) 0.2481(4) 0.0313(10) Uani 1 1 d .
N2 N 0.1306(5) 0.0151(4) 0.4528(4) 0.0290(10) Uani 1 1 d .
C1 C 0.0659(6) 0.1399(5) 0.1448(5) 0.0327(12) Uani 1 1 d .
C2 C 0.1109(6) 0.0324(5) 0.0600(5) 0.0346(13) Uani 1 1 d .
C3 C 0.0535(7) 0.0426(7) -0.0355(6) 0.0464(15) Uani 1 1 d .
H3 H 0.0823 -0.0319 -0.0890 0.060 Uiso 1 1 calc R
C4 C -0.0439(7) 0.1585(7) -0.0536(6) 0.0500(16) Uani 1 1 d .
H4 H -0.0844 0.1641 -0.1177 0.065 Uiso 1 1 calc R
C5 C -0.0832(7) 0.2693(7) 0.0242(6) 0.0485(16) Uani 1 1 d .
H5 H -0.1479 0.3511 0.0096 0.063 Uiso 1 1 calc R
C6 C -0.0303(6) 0.2624(5) 0.1214(5) 0.0348(13) Uani 1 1 d .
C7 C 0.2273(6) -0.0979(6) 0.0687(6) 0.0408(14) Uani 1 1 d .
H7 H 0.2586 -0.0865 0.1396 0.049 Uiso 1 1 calc R
C8 C 0.3644(8) -0.1133(7) -0.0558(6) 0.0588(18) Uani 1 1 d .
H8A H 0.4423 -0.1880 -0.0428 0.088 Uiso 1 1 calc R
H8B H 0.3990 -0.0281 -0.0787 0.088 Uiso 1 1 calc R
H8C H 0.3405 -0.1337 -0.1263 0.088 Uiso 1 1 calc R
C9 C 0.1625(8) -0.2237(7) 0.1073(7) 0.0596(18) Uani 1 1 d .
H9A H 0.1354 -0.2414 0.0377 0.089 Uiso 1 1 calc R
H9B H 0.0743 -0.2085 0.1876 0.089 Uiso 1 1 calc R
H9C H 0.2361 -0.3025 0.1214 0.089 Uiso 1 1 calc R
C10 C -0.0854(7) 0.3802(6) 0.2095(6) 0.0478(16) Uani 1 1 d .
H10 H -0.0074 0.3751 0.2444 0.057 Uiso 1 1 calc R
C11 C -0.2265(7) 0.3614(7) 0.3278(7) 0.0556(17) Uani 1 1 d .
H11A H -0.3067 0.3670 0.2981 0.083 Uiso 1 1 calc R
H11B H -0.2557 0.4332 0.3883 0.083 Uiso 1 1 calc R
H11C H -0.2066 0.2718 0.3720 0.083 Uiso 1 1 calc R
C12 C -0.1078(9) 0.5222(6) 0.1404(8) 0.071(2) Uani 1 1 d .
H12A H -0.0186 0.5284 0.0630 0.106 Uiso 1 1 calc R
H12B H -0.1266 0.5923 0.1997 0.106 Uiso 1 1 calc R
H12C H -0.1924 0.5365 0.1146 0.106 Uiso 1 1 calc R
C13 C 0.0865(6) -0.0689(5) 0.5630(5) 0.0276(11) Uani 1 1 d .
C14 C -0.0641(6) -0.0601(6) 0.6476(5) 0.0368(13) Uani 1 1 d .
C15 C -0.1002(7) -0.1485(6) 0.7573(5) 0.0428(14) Uani 1 1 d .
H15 H -0.2012 -0.1429 0.8119 0.056 Uiso 1 1 calc R
C16 C 0.0095(7) -0.2454(6) 0.7883(6) 0.0500(16) Uani 1 1 d .
H16 H -0.0167 -0.3044 0.8640 0.065 Uiso 1 1 calc R
C17 C 0.1531(7) -0.2546(6) 0.7101(6) 0.0455(15) Uani 1 1 d .
H17 H 0.2267 -0.3200 0.7332 0.059 Uiso 1 1 calc R
C18 C 0.1977(6) -0.1716(5) 0.5964(5) 0.0339(12) Uani 1 1 d .
C19 C -0.1886(6) 0.0459(6) 0.6243(5) 0.0360(13) Uani 1 1 d .
H19 H -0.1431 0.1050 0.5465 0.043 Uiso 1 1 calc R
C20 C -0.2933(7) -0.0172(6) 0.5939(6) 0.0511(16) Uani 1 1 d .
H20A H -0.2353 -0.0794 0.5231 0.077 Uiso 1 1 calc R
H20B H -0.3634 0.0556 0.5676 0.077 Uiso 1 1 calc R
H20C H -0.3478 -0.0680 0.6716 0.077 Uiso 1 1 calc R
C21 C -0.2812(7) 0.1389(6) 0.7374(6) 0.0490(15) Uani 1 1 d .
H21A H -0.3376 0.0862 0.8123 0.074 Uiso 1 1 calc R
H21B H -0.3497 0.2138 0.7114 0.074 Uiso 1 1 calc R
H21C H -0.2159 0.1763 0.7611 0.074 Uiso 1 1 calc R
C22 C 0.3581(6) -0.1929(6) 0.5029(5) 0.0380(13) Uani 1 1 d .
H22 H 0.3760 -0.1006 0.4651 0.046 Uiso 1 1 calc R
C23 C 0.4703(7) -0.2563(6) 0.5679(6) 0.0492(16) Uani 1 1 d .
H23A H 0.4468 -0.2049 0.6435 0.074 Uiso 1 1 calc R
H23B H 0.5703 -0.2530 0.5055 0.074 Uiso 1 1 calc R
H23C H 0.4652 -0.3516 0.5962 0.074 Uiso 1 1 calc R
C24 C 0.3839(7) -0.2758(7) 0.3902(6) 0.0493(16) Uani 1 1 d .
H24A H 0.3690 -0.3678 0.4232 0.074 Uiso 1 1 calc R
H24B H 0.4853 -0.2818 0.3266 0.074 Uiso 1 1 calc R
H24C H 0.3139 -0.2309 0.3483 0.074 Uiso 1 1 calc R
C25 C 0.0743(9) 0.5395(7) 0.4012(9) 0.079(3) Uani 1 1 d .
H25A H 0.1640 0.5674 0.3936 0.102 Uiso 1 1 calc R
H25B H 0.0658 0.5541 0.3152 0.102 Uiso 1 1 calc R
C26 C -0.0575(15) 0.6168(10) 0.4989(13) 0.143(5) Uani 1 1 d .
H26A H -0.0302 0.6874 0.5302 0.186 Uiso 1 1 calc R
H26B H -0.1300 0.6635 0.4588 0.186 Uiso 1 1 calc R
C27 C -0.1243(11) 0.5284(10) 0.6072(12) 0.111(4) Uani 1 1 d .
H27A H -0.2313 0.5436 0.6264 0.144 Uiso 1 1 calc R
H27B H -0.1115 0.5459 0.6857 0.144 Uiso 1 1 calc R
C28 C -0.0466(8) 0.3860(8) 0.5673(7) 0.067(2) Uani 1 1 d .
H28A H -0.0147 0.3321 0.6361 0.087 Uiso 1 1 calc R
H28B H -0.1133 0.3408 0.5519 0.087 Uiso 1 1 calc R
C29 C 0.6267(8) 0.0480(8) 0.2901(8) 0.067(2) Uani 1 1 d .
H29A H 0.5899 0.0364 0.3862 0.087 Uiso 1 1 calc R
H29B H 0.6784 0.1240 0.2619 0.087 Uiso 1 1 calc R
C30 C 0.7295(8) -0.0811(9) 0.2304(7) 0.068(2) Uani 1 1 d .
H30A H 0.8340 -0.0756 0.2019 0.089 Uiso 1 1 calc R
H30B H 0.7123 -0.1607 0.2928 0.089 Uiso 1 1 calc R
C31 C 0.6929(8) -0.0912(7) 0.1183(7) 0.066(2) Uani 1 1 d .
H31A H 0.7742 -0.0729 0.0364 0.085 Uiso 1 1 calc R
H31B H 0.6811 -0.1846 0.1177 0.085 Uiso 1 1 calc R
C32 C 0.5551(10) 0.0084(9) 0.1272(7) 0.083(3) Uani 1 1 d .
H32A H 0.5733 0.0751 0.0515 0.108 Uiso 1 1 calc R
H32B H 0.4803 -0.0384 0.1286 0.108 Uiso 1 1 calc R
C33 C 0.3212(10) 0.3608(10) 0.0475(7) 0.085(3) Uani 1 1 d .
H33A H 0.2171 0.4077 0.0631 0.111 Uiso 1 1 calc R
H33B H 0.3386 0.2679 0.0196 0.111 Uiso 1 1 calc R
C34 C 0.4208(8) 0.4370(8) -0.0543(7) 0.0625(19) Uani 1 1 d .
H34A H 0.3683 0.5323 -0.0655 0.081 Uiso 1 1 calc R
H34B H 0.4623 0.3931 -0.1384 0.081 Uiso 1 1 calc R
C35 C 0.5391(8) 0.4329(10) -0.0069(7) 0.075(2) Uani 1 1 d .
H35A H 0.5723 0.5199 -0.0306 0.097 Uiso 1 1 calc R
H35B H 0.6252 0.3570 -0.0442 0.097 Uiso 1 1 calc R
C36 C 0.4695(8) 0.4113(7) 0.1379(7) 0.0585(19) Uani 1 1 d .
H36A H 0.5417 0.3495 0.1718 0.076 Uiso 1 1 calc R
H36B H 0.4352 0.4994 0.1799 0.076 Uiso 1 1 calc R
C37 C 0.3809(10) 0.3252(8) 0.5259(7) 0.070(2) Uani 1 1 d .
H37A H 0.3527 0.4017 0.4684 0.091 Uiso 1 1 calc R
H37B H 0.4901 0.3019 0.4973 0.091 Uiso 1 1 calc R
C38 C 0.3139(11) 0.3642(7) 0.6589(8) 0.081(3) Uani 1 1 d .
H38A H 0.2163 0.4280 0.6762 0.106 Uiso 1 1 calc R
H38B H 0.3781 0.4078 0.6796 0.106 Uiso 1 1 calc R
C39 C 0.2986(8) 0.2336(7) 0.7345(6) 0.0549(18) Uani 1 1 d .
H39A H 0.2111 0.2473 0.8171 0.071 Uiso 1 1 calc R
H39B H 0.3877 0.1909 0.7547 0.071 Uiso 1 1 calc R
C40 C 0.2799(7) 0.1451(6) 0.6469(5) 0.0466(15) Uani 1 1 d .
H40A H 0.3400 0.0510 0.6485 0.061 Uiso 1 1 calc R
H40B H 0.1749 0.1411 0.6757 0.061 Uiso 1 1 calc R
H100 H 0.023(6) -0.042(5) 0.342(5) 0.035(14) Uiso 1 1 d .

loop_
_atom_site_aniso_label
_atom_site_aniso_U_11
_atom_site_aniso_U_22
_atom_site_aniso_U_33
_atom_site_aniso_U_23
_atom_site_aniso_U_13
_atom_site_aniso_U_12
Ca1 0.0352(6) 0.0298(6) 0.0361(6) 0.0015(4) -0.0167(5) -0.0116(5)
B1 0.030(3) 0.029(3) 0.034(3) -0.001(3) -0.011(3) -0.011(3)
O1 0.059(3) 0.036(2) 0.058(3) -0.0098(19) -0.018(2) -0.007(2)
O2 0.039(2) 0.052(3) 0.042(2) -0.0115(19) -0.017(2) -0.0033(18)
O3 0.050(3) 0.057(3) 0.049(2) 0.014(2) -0.023(2) -0.027(2)
O4 0.059(3) 0.046(2) 0.039(2) 0.0007(19) -0.020(2) -0.026(2)
N1 0.039(3) 0.030(2) 0.031(2) 0.0037(19) -0.020(2) -0.010(2)
N2 0.031(2) 0.025(2) 0.033(2) 0.0026(19) -0.015(2) -0.0068(18)
C1 0.036(3) 0.034(3) 0.037(3) 0.010(2) -0.020(3) -0.017(2)
C2 0.038(3) 0.035(3) 0.036(3) 0.005(3) -0.018(3) -0.016(3)
C3 0.055(4) 0.063(4) 0.035(3) -0.003(3) -0.025(3) -0.023(3)
C4 0.047(4) 0.073(5) 0.043(4) 0.003(3) -0.029(3) -0.018(3)
C5 0.042(4) 0.057(4) 0.056(4) 0.023(3) -0.035(3) -0.016(3)
C6 0.039(3) 0.035(3) 0.038(3) 0.012(2) -0.021(3) -0.018(3)
C7 0.046(4) 0.037(3) 0.040(3) -0.005(3) -0.018(3) -0.008(3)
C8 0.057(4) 0.069(5) 0.045(4) -0.017(3) -0.014(3) -0.007(4)
C9 0.064(5) 0.044(4) 0.061(4) -0.001(3) -0.014(4) -0.011(3)
C10 0.053(4) 0.035(3) 0.069(4) 0.000(3) -0.041(4) -0.005(3)
C11 0.043(4) 0.070(5) 0.062(4) -0.016(4) -0.025(3) -0.010(3)
C12 0.089(6) 0.030(4) 0.104(6) 0.016(4) -0.058(5) -0.010(4)
C13 0.035(3) 0.025(3) 0.026(3) -0.003(2) -0.014(2) -0.006(2)
C14 0.042(3) 0.042(3) 0.034(3) -0.002(3) -0.019(3) -0.016(3)
C15 0.044(3) 0.046(4) 0.037(3) 0.004(3) -0.011(3) -0.016(3)
C16 0.058(4) 0.052(4) 0.041(4) 0.014(3) -0.022(3) -0.017(3)
C17 0.050(4) 0.038(3) 0.053(4) 0.011(3) -0.029(3) -0.009(3)
C18 0.038(3) 0.032(3) 0.035(3) 0.004(2) -0.015(3) -0.014(2)
C19 0.037(3) 0.036(3) 0.039(3) -0.004(2) -0.020(3) -0.004(2)
C20 0.043(4) 0.056(4) 0.064(4) -0.018(3) -0.030(3) -0.002(3)
C21 0.045(4) 0.052(4) 0.051(4) -0.012(3) -0.021(3) -0.003(3)
C22 0.037(3) 0.032(3) 0.047(3) 0.007(3) -0.018(3) -0.011(2)
C23 0.042(4) 0.047(4) 0.061(4) 0.001(3) -0.025(3) -0.007(3)
C24 0.047(4) 0.052(4) 0.052(4) -0.008(3) -0.017(3) -0.015(3)
C25 0.081(6) 0.028(4) 0.141(8) -0.001(4) -0.055(6) -0.016(4)
C26 0.162(11) 0.043(6) 0.156(11) -0.031(7) -0.003(9) 0.013(7)
C27 0.073(6) 0.084(7) 0.141(10) -0.057(7) 0.000(6) 0.002(5)
C28 0.055(5) 0.076(5) 0.065(5) -0.015(4) -0.019(4) -0.008(4)
C29 0.048(4) 0.068(5) 0.102(6) -0.022(4) -0.045(4) -0.004(4)
C30 0.051(4) 0.096(6) 0.048(4) -0.001(4) -0.018(4) -0.003(4)
C31 0.055(4) 0.053(4) 0.073(5) -0.003(4) -0.011(4) -0.008(4)
C32 0.083(6) 0.105(7) 0.048(5) -0.033(4) -0.032(4) 0.030(5)
C33 0.108(7) 0.128(8) 0.063(5) 0.044(5) -0.061(5) -0.079(6)
C34 0.060(4) 0.080(5) 0.045(4) 0.001(4) -0.021(4) -0.013(4)
C35 0.049(4) 0.109(7) 0.060(5) -0.005(5) -0.012(4) -0.021(4)
C36 0.061(5) 0.059(5) 0.071(5) 0.009(4) -0.038(4) -0.026(4)
C37 0.110(6) 0.070(5) 0.063(5) 0.012(4) -0.048(5) -0.057(5)
C38 0.139(8) 0.048(5) 0.091(6) -0.003(4) -0.075(6) -0.025(5)
C39 0.050(4) 0.074(5) 0.050(4) -0.013(4) -0.019(3) -0.023(4)
C40 0.061(4) 0.043(4) 0.038(3) -0.002(3) -0.021(3) -0.011(3)

loop_
_atom_type_symbol
_atom_type_description
_atom_type_scat_dispersion_real
_atom_type_scat_dispersion_imag
_atom_type_scat_source
C C 0.0033 0.0016 'International Tables Vol C Tables 4.2.6.8 and 6.1.1.4'
H H 0.0000 0.0000 'International Tables Vol C Tables 4.2.6.8 and 6.1.1.4'
B B 0.0013 0.0007 'International Tables Vol C Tables 4.2.6.8 and 6.1.1.4'
O O 0.0106 0.0060 'International Tables Vol C Tables 4.2.6.8 and 6.1.1.4'
Ca Ca 0.2262 0.3064 'International Tables Vol C Tables 4.2.6.8 and 6.1.1.4'
N N 0.0061 0.0033 'International Tables Vol C Tables 4.2.6.8 and 6.1.1.4'

loop_
_geom_angle_atom_site_label_1
_geom_angle_atom_site_label_2
_geom_angle_atom_site_label_3
_geom_angle
N2 Ca1 N1 64.24(14)
N2 Ca1 O1 105.59(15)
N1 Ca1 O1 101.28(15)
N2 Ca1 O2 103.69(14)
N1 Ca1 O2 108.93(14)
O1 Ca1 O2 144.73(14)
N2 Ca1 O4 94.73(13)
N1 Ca1 O4 158.00(14)
O1 Ca1 O4 77.22(14)
O2 Ca1 O4 81.20(13)
N2 Ca1 O3 156.76(14)
N1 Ca1 O3 93.33(14)
O1 Ca1 O3 83.78(15)
O2 Ca1 O3 76.84(14)
O4 Ca1 O3 108.18(13)
N2 Ca1 B1 32.22(16)
N1 Ca1 B1 32.03(16)
O1 Ca1 B1 106.13(17)
O2 Ca1 B1 109.13(16)
O4 Ca1 B1 126.72(16)
O3 Ca1 B1 125.10(16)
N1 B1 N2 119.0(5)
N1 B1 Ca1 59.7(3)
N2 B1 Ca1 59.3(3)
C28 O1 C25 110.0(5)
C28 O1 Ca1 119.9(4)
C25 O1 Ca1 129.7(4)
C32 O2 C29 107.7(5)
C32 O2 Ca1 120.4(4)
C29 O2 Ca1 131.6(4)
C33 O3 C36 108.8(5)
C33 O3 Ca1 120.7(4)
C36 O3 Ca1 127.5(3)
C40 O4 C37 108.0(4)
C40 O4 Ca1 125.0(3)
C37 O4 Ca1 122.2(3)
C1 N1 B1 120.8(4)
C1 N1 Ca1 150.7(3)
B1 N1 Ca1 88.3(3)
C13 N2 B1 122.3(4)
C13 N2 Ca1 148.5(3)
B1 N2 Ca1 88.4(3)
N1 C1 C2 122.7(5)
N1 C1 C6 119.8(5)
C2 C1 C6 117.6(4)
C3 C2 C1 121.0(5)
C3 C2 C7 117.7(5)
C1 C2 C7 121.3(4)
C4 C3 C2 120.9(6)
C3 C4 C5 119.0(5)
C6 C5 C4 121.8(5)
C5 C6 C1 119.5(5)
C5 C6 C10 119.7(5)
C1 C6 C10 120.5(4)
C8 C7 C9 112.7(5)
C8 C7 C2 111.2(5)
C9 C7 C2 111.8(5)
C6 C10 C12 114.4(5)
C6 C10 C11 110.2(5)
C12 C10 C11 111.8(6)
N2 C13 C14 123.5(4)
N2 C13 C18 119.0(5)
C14 C13 C18 117.5(5)
C15 C14 C13 120.2(5)
C15 C14 C19 117.8(5)
C13 C14 C19 122.0(5)
C14 C15 C16 121.0(6)
C17 C16 C15 119.7(5)
C16 C17 C18 122.5(5)
C17 C18 C13 119.0(5)
C17 C18 C22 121.7(5)
C13 C18 C22 119.2(5)
C14 C19 C21 113.4(4)
C14 C19 C20 112.7(5)
C21 C19 C20 108.3(5)
C18 C22 C24 110.2(5)
C18 C22 C23 114.0(5)
C24 C22 C23 111.3(5)
C26 C25 O1 104.9(7)
C27 C26 C25 111.1(7)
C26 C27 C28 106.0(8)
O1 C28 C27 106.9(7)
O2 C29 C30 106.8(5)
C31 C30 C29 104.1(6)
C32 C31 C30 109.4(6)
O2 C32 C31 106.9(6)
O3 C33 C34 109.2(5)
C33 C34 C35 104.4(6)
C34 C35 C36 104.9(6)
O3 C36 C35 106.7(5)
O4 C37 C38 108.0(6)
C37 C38 C39 103.5(6)
C38 C39 C40 104.8(5)
O4 C40 C39 105.6(5)

loop_
_geom_bond_atom_site_label_1
_geom_bond_atom_site_label_2
_geom_bond_distance
Ca1 N2 2.317(4)
Ca1 N1 2.326(4)
Ca1 O1 2.411(4)
Ca1 O2 2.416(4)
Ca1 O4 2.447(4)
Ca1 O3 2.471(4)
Ca1 B1 2.693(6)
B1 N1 1.428(7)
B1 N2 1.436(7)
O1 C28 1.447(9)
O1 C25 1.470(8)
O2 C32 1.440(8)
O2 C29 1.460(7)
O3 C33 1.421(7)
O3 C36 1.422(8)
O4 C40 1.431(7)
O4 C37 1.433(8)
N1 C1 1.391(6)
N2 C13 1.377(7)
C1 C2 1.420(8)
C1 C6 1.425(7)
C2 C3 1.392(7)
C2 C7 1.542(8)
C3 C4 1.368(9)
C4 C5 1.407(9)
C5 C6 1.382(7)
C6 C10 1.514(8)
C7 C8 1.518(9)
C7 C9 1.518(9)
C10 C12 1.536(8)
C10 C11 1.546(9)
C13 C14 1.424(7)
C13 C18 1.446(7)
C14 C15 1.391(8)
C14 C19 1.509(8)
C15 C16 1.396(8)
C16 C17 1.351(9)
C17 C18 1.399(8)
C18 C22 1.518(8)
C19 C21 1.527(8)
C19 C20 1.541(8)
C22 C24 1.526(8)
C22 C23 1.541(8)
C25 C26 1.462(13)
C26 C27 1.440(14)
C27 C28 1.493(11)
C29 C30 1.497(10)
C30 C31 1.472(10)
C31 C32 1.467(10)
C33 C34 1.465(10)
C34 C35 1.483(10)
C35 C36 1.498(10)
C37 C38 1.441(11)
C38 C39 1.473(10)
C39 C40 1.526(8)
